data_4346681
loop_
_publ_author_name
'Wang, Jian-Cheng'
'Ding, Feng-Wen'
'Ma, Jian-Ping'
'Liu, Qi-Kui'
'Cheng, Jun-Yan'
'Dong, Yu-Bin'

_publ_section_title
;
 Co(II)-MOF: A Highly Efficient Organic Oxidation Catalyst with Open Metal
 Sites.
;
_journal_issue 22
_journal_name_full 'Inorganic chemistry'
_journal_page_first 10865
_journal_page_last 10872
_journal_paper_doi 10.1021/acs.inorgchem.5b01938
_journal_volume 54
_journal_year 2015
_chemical_formula_sum 'C49.5 H38 Co3 N4 O13'
_chemical_formula_weight 1073.63
_space_group_IT_number 2
_space_group_name_Hall '-P 1'
_space_group_name_H-M_alt 'P -1'
_symmetry_cell_setting triclinic
_symmetry_space_group_name_H-M 'P -1'
_atom_sites_solution_hydrogens geom
_atom_sites_solution_primary direct
_atom_sites_solution_secondary difmap
_audit_creation_method SHELXL-97
_cell_angle_alpha 70.394(4)
_cell_angle_beta 76.587(3)
_cell_angle_gamma 82.732(3)
_cell_formula_units_Z 2
_cell_length_a 11.5791(4)
_cell_length_b 15.2623(6)
_cell_length_c 19.2483(9)
_cell_measurement_reflns_used 5600
_cell_measurement_temperature 100.00(10)
_cell_measurement_theta_max 70.5630
_cell_measurement_theta_min 4.9660
_cell_volume 3112.6(2)
_computing_cell_refinement
;
CrysAlisPro, Agilent Technologies,
Version 1.171.37.34k (release 13-08-2014 CrysAlis171 .NET)
(compiled Aug 13 2014,16:31:05)
;
_computing_data_collection
;
CrysAlisPro, Agilent Technologies,
Version 1.171.37.34k (release 13-08-2014 CrysAlis171 .NET)
(compiled Aug 13 2014,16:31:05)
;
_computing_data_reduction
;
CrysAlisPro, Agilent Technologies,
Version 1.171.37.34k (release 13-08-2014 CrysAlis171 .NET)
(compiled Aug 13 2014,16:31:05)
;
_computing_structure_refinement 'SHELXL-97 (Sheldrick, 1997)'
_computing_structure_solution 'SHELXS-97 (Sheldrick, 1990)'
_diffrn_ambient_environment N~2~
_diffrn_ambient_temperature 100.00(10)
_diffrn_detector 'CCD plate'
_diffrn_detector_area_resol_mean 16.0793
_diffrn_detector_type Eos
_diffrn_measured_fraction_theta_full 0.975
_diffrn_measured_fraction_theta_max 0.975
_diffrn_measurement_device 'four-circle diffractometer'
_diffrn_measurement_device_type 'SuperNova, Dual, Cu at zero, Eos'
_diffrn_measurement_method '\w scans'
_diffrn_radiation_monochromator mirror
_diffrn_radiation_probe x-ray
_diffrn_radiation_type 'Cu K\a'
_diffrn_radiation_wavelength 1.54184
_diffrn_reflns_av_R_equivalents 0.0551
_diffrn_reflns_av_sigmaI/netI 0.0860
_diffrn_reflns_limit_h_max 13
_diffrn_reflns_limit_h_min -14
_diffrn_reflns_limit_k_max 18
_diffrn_reflns_limit_k_min -14
_diffrn_reflns_limit_l_max 23
_diffrn_reflns_limit_l_min -22
_diffrn_reflns_number 21088
_diffrn_reflns_theta_full 70.99
_diffrn_reflns_theta_max 70.99
_diffrn_reflns_theta_min 3.08
_diffrn_source 'sealed X-ray tube'
_diffrn_source_type 'SuperNova (Cu) X-ray Source'
_diffrn_standards_decay_% none
_diffrn_standards_interval_count 1.0000
_diffrn_standards_interval_time 2.5000
_diffrn_standards_number 21385
_exptl_absorpt_coefficient_mu 6.639
_exptl_absorpt_correction_T_max 1.00000
_exptl_absorpt_correction_T_min 0.63411
_exptl_absorpt_correction_type multi-scan
_exptl_absorpt_process_details
;
CrysAlisPro, Agilent Technologies,
Version 1.171.37.34k (release 13-08-2014 CrysAlis171 .NET)
(compiled Aug 13 2014,16:31:05)
Empirical absorption correction using spherical harmonics,
 implemented in SCALE3 ABSPACK scaling algorithm.
;
_exptl_crystal_colour red
_exptl_crystal_density_diffrn 1.146
_exptl_crystal_density_method 'not measured'
_exptl_crystal_description plate
_exptl_crystal_F_000 1096
_exptl_crystal_size_max 0.10
_exptl_crystal_size_mid 0.08
_exptl_crystal_size_min 0.02
_refine_diff_density_max 0.951
_refine_diff_density_min -0.653
_refine_diff_density_rms 0.082
_refine_ls_extinction_method none
_refine_ls_goodness_of_fit_ref 1.046
_refine_ls_hydrogen_treatment constr
_refine_ls_matrix_type full
_refine_ls_number_parameters 636
_refine_ls_number_reflns 11720
_refine_ls_number_restraints 7
_refine_ls_restrained_S_all 1.047
_refine_ls_R_factor_all 0.0781
_refine_ls_R_factor_gt 0.0552
_refine_ls_shift/su_max 0.000
_refine_ls_shift/su_mean 0.000
_refine_ls_structure_factor_coef Fsqd
_refine_ls_weighting_details 'calc w=1/[\s^2^(Fo^2^)+(0.0741P)^2^+0.0000P] where P=(Fo^2^+2Fc^2^)/3'
_refine_ls_weighting_scheme calc
_refine_ls_wR_factor_gt 0.1453
_refine_ls_wR_factor_ref 0.1544
_reflns_number_gt 8155
_reflns_number_total 11720
_reflns_threshold_expression >2sigma(I)
_cod_data_source_file ic5b01938_si_002.cif
_cod_data_source_block exp_1011_1_100_00
_cod_original_formula_sum 'C49.50 H38 Co3 N4 O13'
_cod_database_code 4346681

loop_
_symmetry_equiv_pos_as_xyz
'x, y, z'
'-x, -y, -z'

loop_
_atom_site_label
_atom_site_type_symbol
_atom_site_fract_x
_atom_site_fract_y
_atom_site_fract_z
_atom_site_U_iso_or_equiv
_atom_site_adp_type
_atom_site_occupancy
_atom_site_symmetry_multiplicity
_atom_site_calc_flag
_atom_site_refinement_flags
_atom_site_disorder_assembly
_atom_site_disorder_group
C1 C -0.1380(3) -0.3018(3) 0.3113(2) 0.0258(9) Uani 1 1 d . . .
H1 H -0.2102 -0.2949 0.2962 0.031 Uiso 1 1 calc R . .
C2 C -0.0560(3) -0.2333(3) 0.2733(2) 0.0265(9) Uani 1 1 d . . .
H2 H -0.0740 -0.1818 0.2340 0.032 Uiso 1 1 calc R . .
C3 C 0.0527(3) -0.2427(3) 0.2944(2) 0.0246(9) Uani 1 1 d . . .
C4 C 0.0729(3) -0.3201(3) 0.3551(2) 0.0223(9) Uani 1 1 d . . .
H4 H 0.1435 -0.3282 0.3722 0.027 Uiso 1 1 calc R . .
C5 C -0.0137(3) -0.3848(3) 0.3896(2) 0.0194(8) Uani 1 1 d . . .
H5 H 0.0015 -0.4365 0.4295 0.023 Uiso 1 1 calc R . .
C6 C 0.1456(3) -0.1732(3) 0.2548(2) 0.0230(9) Uani 1 1 d . . .
C7 C 0.1528(4) -0.1205(3) 0.1791(2) 0.0278(9) Uani 1 1 d . . .
H7 H 0.0983 -0.1276 0.1530 0.033 Uiso 1 1 calc R . .
C8 C 0.2412(4) -0.0575(3) 0.1429(2) 0.0302(10) Uani 1 1 d . . .
H8 H 0.2449 -0.0221 0.0926 0.036 Uiso 1 1 calc R . .
C9 C 0.3243(4) -0.0467(3) 0.1809(2) 0.0286(10) Uani 1 1 d . . .
C10 C 0.3172(3) -0.0999(3) 0.2558(2) 0.0271(9) Uani 1 1 d . . .
H10 H 0.3725 -0.0936 0.2818 0.033 Uiso 1 1 calc R . .
C11 C 0.2289(3) -0.1622(3) 0.2924(2) 0.0250(9) Uani 1 1 d . . .
H11 H 0.2251 -0.1972 0.3427 0.030 Uiso 1 1 calc R . .
C12 C 0.4166(4) 0.0223(3) 0.1431(2) 0.0266(9) Uani 1 1 d . . .
C13 C 0.5626(4) -0.0859(3) 0.0849(3) 0.0356(11) Uani 1 1 d . . .
H13A H 0.6163 -0.0746 0.0363 0.043 Uiso 1 1 calc R . .
H13B H 0.4944 -0.1157 0.0834 0.043 Uiso 1 1 calc R . .
C14 C 0.6244(4) -0.1504(4) 0.1446(3) 0.0506(14) Uani 1 1 d . . .
H14A H 0.6918 -0.1212 0.1465 0.076 Uiso 1 1 calc R . .
H14B H 0.6506 -0.2070 0.1329 0.076 Uiso 1 1 calc R . .
H14C H 0.5704 -0.1643 0.1925 0.076 Uiso 1 1 calc R . .
C15 C 0.5854(4) 0.0805(3) 0.0732(3) 0.0322(11) Uani 1 1 d . . .
H15 H 0.6604 0.0858 0.0421 0.039 Uiso 1 1 calc R . .
C16 C 0.4210(3) 0.1109(3) 0.1431(2) 0.0246(9) Uani 1 1 d . . .
C17 C 0.3300(3) 0.1663(3) 0.1799(2) 0.0256(9) Uani 1 1 d . . .
C18 C 0.2957(3) 0.2579(3) 0.1411(2) 0.0231(9) Uani 1 1 d . . .
H18 H 0.3307 0.2846 0.0907 0.028 Uiso 1 1 calc R . .
C19 C 0.2104(3) 0.3090(3) 0.1771(2) 0.0253(9) Uani 1 1 d . . .
H19 H 0.1879 0.3693 0.1501 0.030 Uiso 1 1 calc R . .
C20 C 0.1572(3) 0.2719(3) 0.2531(2) 0.0268(9) Uani 1 1 d . . .
C21 C 0.1926(4) 0.1804(3) 0.2917(2) 0.0377(12) Uani 1 1 d . . .
H21 H 0.1584 0.1541 0.3422 0.045 Uiso 1 1 calc R . .
C22 C 0.2767(4) 0.1289(3) 0.2563(3) 0.0398(13) Uani 1 1 d . . .
H22 H 0.2986 0.0685 0.2833 0.048 Uiso 1 1 calc R . .
C23 C 0.0693(3) 0.3270(3) 0.2923(2) 0.0234(9) Uani 1 1 d . . .
C24 C -0.0080(4) 0.3934(3) 0.2555(2) 0.0332(11) Uani 1 1 d . . .
H24 H -0.0052 0.4047 0.2045 0.040 Uiso 1 1 calc R . .
C25 C -0.0904(4) 0.4432(3) 0.2955(2) 0.0307(10) Uani 1 1 d . . .
H25 H -0.1412 0.4881 0.2698 0.037 Uiso 1 1 calc R . .
C26 C -0.0231(3) 0.3669(3) 0.4040(2) 0.0249(9) Uani 1 1 d . . .
H26 H -0.0266 0.3577 0.4547 0.030 Uiso 1 1 calc R . .
C27 C 0.0615(4) 0.3149(3) 0.3679(2) 0.0286(10) Uani 1 1 d . . .
H27 H 0.1130 0.2719 0.3945 0.034 Uiso 1 1 calc R . .
C28 C 0.5801(3) 0.3199(3) -0.0527(2) 0.0167(8) Uani 1 1 d . . .
C29 C 0.5365(3) 0.3434(3) -0.1233(2) 0.0185(8) Uani 1 1 d . . .
C30 C 0.6069(3) 0.3177(3) -0.1841(2) 0.0205(8) Uani 1 1 d . . .
H30 H 0.6782 0.2829 -0.1790 0.025 Uiso 1 1 calc R . .
C31 C 0.5693(3) 0.3445(3) -0.25150(19) 0.0192(8) Uani 1 1 d . . .
H31 H 0.6175 0.3301 -0.2926 0.023 Uiso 1 1 calc R . .
C32 C 0.4604(3) 0.3926(3) -0.2587(2) 0.0187(8) Uani 1 1 d . . .
C33 C 0.3886(3) 0.4135(3) -0.1964(2) 0.0186(8) Uani 1 1 d . . .
H33 H 0.3141 0.4435 -0.2001 0.022 Uiso 1 1 calc R . .
C34 C 0.4271(3) 0.3902(3) -0.1298(2) 0.0193(8) Uani 1 1 d . . .
H34 H 0.3797 0.4058 -0.0891 0.023 Uiso 1 1 calc R . .
C35 C 0.4216(3) 0.4253(3) -0.3327(2) 0.0191(8) Uani 1 1 d . . .
C36 C 0.7601(3) 0.4426(3) 0.0225(2) 0.0227(9) Uani 1 1 d . . .
C37 C 0.8844(3) 0.4738(3) 0.0108(2) 0.0217(9) Uani 1 1 d . . .
C38 C 0.9790(3) 0.4073(3) 0.0187(2) 0.0278(9) Uani 1 1 d . . .
H38 H 0.9645 0.3447 0.0314 0.033 Uiso 1 1 calc R . .
C39 C 0.9064(3) 0.5674(3) -0.0080(2) 0.0249(9) Uani 1 1 d . . .
H39 H 0.8442 0.6126 -0.0133 0.030 Uiso 1 1 calc R . .
C40 C 0.5295(3) 0.6145(3) -0.1710(2) 0.0203(8) Uani 1 1 d . . .
C41 C 0.5809(3) 0.6015(3) -0.2469(2) 0.0191(8) Uani 1 1 d . . .
C42 C 0.6847(3) 0.5451(3) -0.2567(2) 0.0204(8) Uani 1 1 d . . .
H42 H 0.7235 0.5170 -0.2169 0.024 Uiso 1 1 calc R . .
C43 C 0.7291(3) 0.5314(3) -0.3253(2) 0.0200(8) Uani 1 1 d . . .
H43 H 0.7997 0.4959 -0.3323 0.024 Uiso 1 1 calc R . .
C44 C 0.6687(3) 0.5704(3) -0.38426(19) 0.0194(8) Uani 1 1 d . . .
C45 C 0.5655(3) 0.6265(3) -0.3745(2) 0.0250(9) Uani 1 1 d . . .
H45 H 0.5256 0.6536 -0.4139 0.030 Uiso 1 1 calc R . .
C46 C 0.5230(4) 0.6414(3) -0.3065(2) 0.0256(9) Uani 1 1 d . . .
H46 H 0.4541 0.6790 -0.3003 0.031 Uiso 1 1 calc R . .
C47 C 0.7111(3) 0.5491(3) -0.4569(2) 0.0196(8) Uani 1 1 d . . .
C49 C -0.3324(4) -0.6770(3) 0.5162(2) 0.0270(9) Uani 1 1 d U . .
C50 C -0.4322(4) -0.7430(3) 0.5528(3) 0.0363(11) Uani 1 1 d . . .
H50A H -0.4212 -0.7909 0.5296 0.054 Uiso 1 1 calc R . .
H50B H -0.5069 -0.7092 0.5466 0.054 Uiso 1 1 calc R . .
H50C H -0.4320 -0.7707 0.6056 0.054 Uiso 1 1 calc R . .
Co1 Co 0.5000 0.5000 0.0000 0.01460(19) Uani 1 2 d S . .
Co2 Co 0.61505(5) 0.26997(4) 0.08187(3) 0.01765(15) Uani 1 1 d . . .
Co3 Co -0.23144(5) -0.49192(4) 0.42199(3) 0.01736(15) Uani 1 1 d . . .
Co4 Co -0.5000 -0.5000 0.5000 0.01643(19) Uani 1 2 d S . .
N3 N 0.5223(3) 0.0039(2) 0.0978(2) 0.0292(8) Uani 1 1 d . . .
N4 N 0.5275(3) 0.1475(2) 0.09889(18) 0.0245(8) Uani 1 1 d . . .
N5 N -0.0998(3) 0.4295(2) 0.36899(18) 0.0219(7) Uani 1 1 d . . .
N6 N -0.1176(3) -0.3770(2) 0.36869(17) 0.0216(7) Uani 1 1 d . . .
O1 O 0.5243(2) 0.35671(17) -0.00171(13) 0.0164(5) Uani 1 1 d . . .
O2 O 0.6666(2) 0.26234(18) -0.03886(14) 0.0201(6) Uani 1 1 d . . .
O3 O 0.3125(2) 0.44503(19) -0.33209(14) 0.0217(6) Uani 1 1 d . . .
O4 O 0.5018(2) 0.42955(18) -0.39067(13) 0.0184(6) Uani 1 1 d . . .
O5 O 0.5524(2) 0.55034(18) -0.11387(13) 0.0211(6) Uani 1 1 d . . .
O6 O 0.4687(2) 0.6906(2) -0.17252(15) 0.0271(7) Uani 1 1 d . . .
O7 O 0.6441(2) 0.57773(19) -0.50633(13) 0.0189(6) Uani 1 1 d . . .
O8 O 0.8073(2) 0.50496(18) -0.47036(14) 0.0194(6) Uani 1 1 d . . .
O9 O 0.6805(2) 0.50427(19) 0.00227(15) 0.0240(6) Uani 1 1 d . . .
O10 O 0.7488(2) 0.3565(2) 0.05223(17) 0.0307(7) Uani 1 1 d . . .
O11 O -0.3577(2) -0.59278(18) 0.47553(14) 0.0192(6) Uani 1 1 d U . .
O12 O -0.2306(3) -0.7054(2) 0.52490(17) 0.0394(8) Uani 1 1 d . . .
C48 C 0.7908(10) 0.2195(8) 0.1944(6) 0.059(3) Uani 0.50 1 d PU A 1
H48A H 0.7789 0.2861 0.1785 0.089 Uiso 0.50 1 calc PR A 1
H48B H 0.8745 0.2028 0.1885 0.089 Uiso 0.50 1 calc PR A 1
H48C H 0.7531 0.1943 0.2464 0.089 Uiso 0.50 1 calc PR A 1
O13 O 0.7358(3) 0.1794(3) 0.1456(2) 0.0562(10) Uani 0.50 1 d P A 1
H13 H 0.7553 0.1190 0.1440 0.067 Uiso 0.50 1 d PR A 1
O13' O 0.7358(3) 0.1794(3) 0.1456(2) 0.0562(10) Uani 0.50 1 d P A 2
H13C H 0.7669 0.2020 0.1715 0.084 Uiso 0.50 1 d PR A 2
H13D H 0.7569 0.1385 0.1238 0.084 Uiso 0.50 1 d PR A 2

loop_
_atom_site_aniso_label
_atom_site_aniso_U_11
_atom_site_aniso_U_22
_atom_site_aniso_U_33
_atom_site_aniso_U_23
_atom_site_aniso_U_13
_atom_site_aniso_U_12
C1 0.019(2) 0.036(3) 0.024(2) -0.0090(18) -0.0046(16) -0.0044(18)
C2 0.019(2) 0.026(2) 0.029(2) -0.0024(18) -0.0027(16) -0.0028(17)
C3 0.0158(19) 0.034(2) 0.023(2) -0.0117(18) 0.0041(15) -0.0045(17)
C4 0.020(2) 0.022(2) 0.023(2) -0.0041(17) -0.0029(15) -0.0057(16)
C5 0.0126(18) 0.021(2) 0.0211(19) -0.0022(16) -0.0006(14) -0.0046(15)
C6 0.0166(19) 0.022(2) 0.029(2) -0.0093(17) 0.0009(16) -0.0019(16)
C7 0.024(2) 0.029(2) 0.026(2) -0.0066(18) 0.0013(17) -0.0058(18)
C8 0.030(2) 0.026(2) 0.029(2) -0.0063(19) 0.0029(18) -0.0074(18)
C9 0.021(2) 0.030(2) 0.034(2) -0.015(2) 0.0061(17) -0.0043(18)
C10 0.018(2) 0.032(2) 0.029(2) -0.0081(19) 0.0015(16) -0.0076(17)
C11 0.024(2) 0.020(2) 0.027(2) -0.0042(17) 0.0016(16) -0.0040(17)
C12 0.022(2) 0.025(2) 0.027(2) -0.0091(18) 0.0101(17) -0.0056(17)
C13 0.032(2) 0.018(2) 0.051(3) -0.014(2) 0.011(2) -0.0067(19)
C14 0.034(3) 0.038(3) 0.076(4) -0.020(3) 0.001(3) -0.003(2)
C15 0.020(2) 0.027(2) 0.042(3) -0.013(2) 0.0135(18) -0.0080(18)
C16 0.020(2) 0.026(2) 0.023(2) -0.0094(17) 0.0101(16) -0.0069(17)
C17 0.020(2) 0.023(2) 0.031(2) -0.0123(18) 0.0075(17) -0.0060(17)
C18 0.0154(19) 0.032(2) 0.024(2) -0.0156(18) 0.0075(15) -0.0093(17)
C19 0.019(2) 0.028(2) 0.028(2) -0.0103(18) -0.0023(16) -0.0016(17)
C20 0.018(2) 0.033(3) 0.029(2) -0.0171(19) 0.0068(16) -0.0051(17)
C21 0.042(3) 0.024(2) 0.029(2) -0.0034(19) 0.020(2) -0.004(2)
C22 0.044(3) 0.023(2) 0.036(3) -0.004(2) 0.018(2) -0.006(2)
C23 0.0153(19) 0.022(2) 0.029(2) -0.0074(17) 0.0037(16) -0.0049(16)
C24 0.030(2) 0.044(3) 0.024(2) -0.016(2) 0.0014(18) 0.003(2)
C25 0.022(2) 0.044(3) 0.024(2) -0.013(2) -0.0005(17) 0.0025(19)
C26 0.020(2) 0.029(2) 0.026(2) -0.0121(18) -0.0019(16) -0.0007(17)
C27 0.019(2) 0.036(3) 0.029(2) -0.014(2) 0.0013(17) 0.0008(18)
C28 0.0120(18) 0.016(2) 0.0195(18) -0.0060(15) 0.0045(14) -0.0057(14)
C29 0.0158(19) 0.026(2) 0.0161(18) -0.0118(16) 0.0032(14) -0.0060(16)
C30 0.0148(19) 0.026(2) 0.0195(19) -0.0101(17) 0.0047(15) -0.0030(16)
C31 0.0189(19) 0.027(2) 0.0119(17) -0.0104(16) 0.0039(14) -0.0017(16)
C32 0.0123(18) 0.026(2) 0.0179(18) -0.0098(16) 0.0040(14) -0.0068(15)
C33 0.0111(18) 0.024(2) 0.0217(19) -0.0114(16) 0.0034(14) -0.0046(15)
C34 0.0146(18) 0.024(2) 0.0205(19) -0.0109(16) 0.0026(15) -0.0074(15)
C35 0.0127(18) 0.026(2) 0.0214(19) -0.0143(17) 0.0040(14) -0.0067(15)
C36 0.0126(19) 0.040(3) 0.021(2) -0.0184(19) -0.0011(15) -0.0022(17)
C37 0.0152(19) 0.033(2) 0.0185(19) -0.0112(17) -0.0014(15) -0.0035(16)
C38 0.020(2) 0.030(2) 0.035(2) -0.0121(19) -0.0032(17) -0.0032(17)
C39 0.016(2) 0.026(2) 0.033(2) -0.0119(19) -0.0030(16) -0.0003(16)
C40 0.0157(19) 0.031(2) 0.0159(18) -0.0086(17) 0.0006(14) -0.0109(17)
C41 0.022(2) 0.019(2) 0.0150(18) -0.0045(15) 0.0019(14) -0.0090(16)
C42 0.0190(19) 0.027(2) 0.0151(18) -0.0058(16) -0.0028(14) -0.0035(16)
C43 0.0136(18) 0.027(2) 0.0181(19) -0.0077(16) 0.0039(14) -0.0076(16)
C44 0.0158(19) 0.028(2) 0.0120(17) -0.0052(16) 0.0028(14) -0.0079(16)
C45 0.023(2) 0.036(3) 0.0157(19) -0.0090(18) -0.0035(15) -0.0012(18)
C46 0.023(2) 0.035(3) 0.022(2) -0.0131(18) -0.0058(16) 0.0033(18)
C47 0.018(2) 0.027(2) 0.0139(17) -0.0055(16) -0.0001(14) -0.0131(16)
C49 0.023(2) 0.039(2) 0.023(2) -0.0166(18) -0.0024(16) 0.0008(18)
C50 0.039(3) 0.032(3) 0.038(3) -0.009(2) -0.007(2) -0.009(2)
Co1 0.0098(4) 0.0208(5) 0.0131(4) -0.0064(3) 0.0007(3) -0.0032(3)
Co2 0.0151(3) 0.0210(3) 0.0163(3) -0.0059(3) -0.0009(2) -0.0035(2)
Co3 0.0108(3) 0.0278(4) 0.0136(3) -0.0083(3) 0.0014(2) -0.0039(2)
Co4 0.0108(4) 0.0253(5) 0.0131(4) -0.0073(4) 0.0014(3) -0.0039(3)
N3 0.0192(18) 0.0244(19) 0.038(2) -0.0126(16) 0.0109(15) -0.0047(14)
N4 0.0260(19) 0.0157(17) 0.0275(18) -0.0077(14) 0.0064(14) -0.0054(14)
N5 0.0156(16) 0.0250(19) 0.0246(17) -0.0090(15) -0.0016(13) -0.0001(14)
N6 0.0170(17) 0.0278(19) 0.0181(16) -0.0089(14) 0.0046(13) -0.0054(14)
O1 0.0139(13) 0.0224(14) 0.0132(12) -0.0070(11) 0.0001(10) -0.0038(10)
O2 0.0141(13) 0.0225(15) 0.0206(13) -0.0057(11) 0.0004(10) -0.0003(11)
O3 0.0129(13) 0.0367(17) 0.0171(13) -0.0101(12) -0.0022(10) -0.0040(11)
O4 0.0150(13) 0.0246(15) 0.0125(12) -0.0048(11) 0.0029(10) -0.0039(11)
O5 0.0237(14) 0.0270(16) 0.0133(13) -0.0079(11) 0.0013(10) -0.0099(12)
O6 0.0239(15) 0.0402(19) 0.0216(14) -0.0166(13) -0.0043(11) 0.0014(13)
O7 0.0139(13) 0.0324(16) 0.0143(12) -0.0115(11) -0.0012(10) -0.0070(11)
O8 0.0146(13) 0.0279(15) 0.0168(13) -0.0097(11) -0.0005(10) -0.0035(11)
O9 0.0109(13) 0.0354(17) 0.0288(15) -0.0154(13) -0.0007(11) -0.0045(12)
O10 0.0184(15) 0.0355(19) 0.0398(18) -0.0121(15) -0.0041(12) -0.0097(13)
O11 0.0171(13) 0.0204(14) 0.0180(13) -0.0062(11) 0.0013(10) -0.0021(11)
O12 0.0273(17) 0.041(2) 0.0370(18) -0.0008(15) -0.0054(13) 0.0111(14)
C48 0.059(3) 0.060(3) 0.059(3) -0.0183(14) -0.0132(12) -0.0028(10)
O13 0.055(2) 0.049(2) 0.071(3) -0.015(2) -0.040(2) 0.0122(19)
O13' 0.055(2) 0.049(2) 0.071(3) -0.015(2) -0.040(2) 0.0122(19)

loop_
_atom_type_symbol
_atom_type_description
_atom_type_scat_dispersion_real
_atom_type_scat_dispersion_imag
_atom_type_scat_source
C C 0.0181 0.0091 'International Tables Vol C Tables 4.2.6.8 and 6.1.1.4'
H H 0.0000 0.0000 'International Tables Vol C Tables 4.2.6.8 and 6.1.1.4'
N N 0.0311 0.0180 'International Tables Vol C Tables 4.2.6.8 and 6.1.1.4'
O O 0.0492 0.0322 'International Tables Vol C Tables 4.2.6.8 and 6.1.1.4'
Co Co -2.3653 3.6143 'International Tables Vol C Tables 4.2.6.8 and 6.1.1.4'

loop_
_geom_angle_atom_site_label_1
_geom_angle_atom_site_label_2
_geom_angle_atom_site_label_3
_geom_angle
_geom_angle_site_symmetry_1
_geom_angle_site_symmetry_3
N6 C1 C2 123.0(4) . .
N6 C1 H1 118.5 . .
C2 C1 H1 118.5 . .
C3 C2 C1 119.4(4) . .
C3 C2 H2 120.3 . .
C1 C2 H2 120.3 . .
C2 C3 C4 117.5(4) . .
C2 C3 C6 122.1(4) . .
C4 C3 C6 120.4(4) . .
C5 C4 C3 119.2(4) . .
C5 C4 H4 120.4 . .
C3 C4 H4 120.4 . .
N6 C5 C4 123.6(4) . .
N6 C5 H5 118.2 . .
C4 C5 H5 118.2 . .
C11 C6 C7 118.9(4) . .
C11 C6 C3 120.1(4) . .
C7 C6 C3 120.9(4) . .
C8 C7 C6 120.1(4) . .
C8 C7 H7 120.0 . .
C6 C7 H7 120.0 . .
C7 C8 C9 120.7(4) . .
C7 C8 H8 119.6 . .
C9 C8 H8 119.6 . .
C10 C9 C8 118.9(4) . .
C10 C9 C12 120.2(4) . .
C8 C9 C12 120.9(4) . .
C11 C10 C9 120.7(4) . .
C11 C10 H10 119.6 . .
C9 C10 H10 119.6 . .
C10 C11 C6 120.7(4) . .
C10 C11 H11 119.7 . .
C6 C11 H11 119.7 . .
C16 C12 N3 105.9(3) . .
C16 C12 C9 131.3(4) . .
N3 C12 C9 122.8(4) . .
N3 C13 C14 112.8(4) . .
N3 C13 H13A 109.0 . .
C14 C13 H13A 109.0 . .
N3 C13 H13B 109.0 . .
C14 C13 H13B 109.0 . .
H13A C13 H13B 107.8 . .
C13 C14 H14A 109.5 . .
C13 C14 H14B 109.5 . .
H14A C14 H14B 109.5 . .
C13 C14 H14C 109.5 . .
H14A C14 H14C 109.5 . .
H14B C14 H14C 109.5 . .
N4 C15 N3 111.7(3) . .
N4 C15 H15 124.2 . .
N3 C15 H15 124.2 . .
C12 C16 N4 109.7(3) . .
C12 C16 C17 128.5(4) . .
N4 C16 C17 121.7(4) . .
C18 C17 C22 118.0(4) . .
C18 C17 C16 121.6(3) . .
C22 C17 C16 120.3(4) . .
C19 C18 C17 120.6(4) . .
C19 C18 H18 119.7 . .
C17 C18 H18 119.7 . .
C18 C19 C20 121.4(4) . .
C18 C19 H19 119.3 . .
C20 C19 H19 119.3 . .
C19 C20 C21 117.6(4) . .
C19 C20 C23 121.6(4) . .
C21 C20 C23 120.8(4) . .
C22 C21 C20 121.4(4) . .
C22 C21 H21 119.3 . .
C20 C21 H21 119.3 . .
C21 C22 C17 120.9(4) . .
C21 C22 H22 119.6 . .
C17 C22 H22 119.6 . .
C24 C23 C27 117.2(4) . .
C24 C23 C20 121.8(4) . .
C27 C23 C20 121.0(4) . .
C23 C24 C25 119.4(4) . .
C23 C24 H24 120.3 . .
C25 C24 H24 120.3 . .
N5 C25 C24 123.2(4) . .
N5 C25 H25 118.4 . .
C24 C25 H25 118.4 . .
N5 C26 C27 122.8(4) . .
N5 C26 H26 118.6 . .
C27 C26 H26 118.6 . .
C23 C27 C26 120.1(4) . .
C23 C27 H27 120.0 . .
C26 C27 H27 120.0 . .
O2 C28 O1 118.8(3) . .
O2 C28 C29 122.3(3) . .
O1 C28 C29 118.8(3) . .
C34 C29 C30 120.1(4) . .
C34 C29 C28 120.4(3) . .
C30 C29 C28 119.5(3) . .
C31 C30 C29 119.4(4) . .
C31 C30 H30 120.3 . .
C29 C30 H30 120.3 . .
C30 C31 C32 120.7(3) . .
C30 C31 H31 119.6 . .
C32 C31 H31 119.6 . .
C31 C32 C33 119.2(4) . .
C31 C32 C35 120.8(3) . .
C33 C32 C35 120.0(3) . .
C34 C33 C32 120.6(4) . .
C34 C33 H33 119.7 . .
C32 C33 H33 119.7 . .
C33 C34 C29 119.9(3) . .
C33 C34 H34 120.0 . .
C29 C34 H34 120.0 . .
O3 C35 O4 125.6(4) . .
O3 C35 C32 117.7(3) . .
O4 C35 C32 116.7(3) . .
O10 C36 O9 127.4(4) . .
O10 C36 C37 114.9(4) . .
O9 C36 C37 117.7(4) . .
C39 C37 C38 119.2(4) . .
C39 C37 C36 121.5(4) . .
C38 C37 C36 119.3(4) . .
C39 C38 C37 121.2(4) 2_765 .
C39 C38 H38 119.4 2_765 .
C37 C38 H38 119.4 . .
C38 C39 C37 119.6(4) 2_765 .
C38 C39 H39 120.2 2_765 .
C37 C39 H39 120.2 . .
O5 C40 O6 127.3(4) . .
O5 C40 C41 117.1(4) . .
O6 C40 C41 115.7(3) . .
C46 C41 C42 119.2(3) . .
C46 C41 C40 120.5(4) . .
C42 C41 C40 120.3(3) . .
C43 C42 C41 120.0(4) . .
C43 C42 H42 120.0 . .
C41 C42 H42 120.0 . .
C42 C43 C44 120.2(4) . .
C42 C43 H43 119.9 . .
C44 C43 H43 119.9 . .
C45 C44 C43 119.7(3) . .
C45 C44 C47 119.8(3) . .
C43 C44 C47 120.4(4) . .
C46 C45 C44 119.7(4) . .
C46 C45 H45 120.1 . .
C44 C45 H45 120.1 . .
C45 C46 C41 121.1(4) . .
C45 C46 H46 119.5 . .
C41 C46 H46 119.5 . .
O8 C47 O7 119.9(3) . .
O8 C47 C44 122.1(3) . .
O7 C47 C44 118.0(3) . .
O12 C49 O11 122.7(4) . .
O12 C49 C50 119.1(4) . .
O11 C49 C50 118.2(4) . .
C49 C50 H50A 109.5 . .
C49 C50 H50B 109.5 . .
H50A C50 H50B 109.5 . .
C49 C50 H50C 109.5 . .
H50A C50 H50C 109.5 . .
H50B C50 H50C 109.5 . .
O5 Co1 O5 180.00(19) 2_665 .
O5 Co1 O9 94.51(10) 2_665 .
O5 Co1 O9 85.49(10) . .
O5 Co1 O9 85.49(10) 2_665 2_665
O5 Co1 O9 94.51(10) . 2_665
O9 Co1 O9 180.0 . 2_665
O5 Co1 O1 88.38(10) 2_665 .
O5 Co1 O1 91.62(10) . .
O9 Co1 O1 92.23(10) . .
O9 Co1 O1 87.77(10) 2_665 .
O5 Co1 O1 91.62(10) 2_665 2_665
O5 Co1 O1 88.38(10) . 2_665
O9 Co1 O1 87.77(10) . 2_665
O9 Co1 O1 92.23(10) 2_665 2_665
O1 Co1 O1 180.00(12) . 2_665
O10 Co2 O6 94.68(12) . 2_665
O10 Co2 O1 93.83(11) . .
O6 Co2 O1 101.40(10) 2_665 .
O10 Co2 O13 81.05(14) . .
O6 Co2 O13 90.58(14) 2_665 .
O1 Co2 O13 167.36(13) . .
O10 Co2 N4 158.68(13) . .
O6 Co2 N4 102.42(12) 2_665 .
O1 Co2 N4 95.15(12) . .
O13 Co2 N4 86.08(14) . .
O10 Co2 O2 86.87(11) . .
O6 Co2 O2 161.12(11) 2_665 .
O1 Co2 O2 59.72(9) . .
O13 Co2 O2 108.23(13) . .
N4 Co2 O2 81.07(11) . .
O3 Co3 O11 89.45(10) 2 .
O3 Co3 N5 92.42(12) 2 1_545
O11 Co3 N5 98.96(11) . 1_545
O3 Co3 N6 88.24(12) 2 .
O11 Co3 N6 173.60(11) . .
N5 Co3 N6 87.11(12) 1_545 .
O3 Co3 O7 96.95(10) 2 1_446
O11 Co3 O7 79.69(10) . 1_446
N5 Co3 O7 170.51(11) 1_545 1_446
N6 Co3 O7 94.66(11) . 1_446
O3 Co3 O8 156.14(10) 2 1_446
O11 Co3 O8 92.58(10) . 1_446
N5 Co3 O8 110.70(11) 1_545 1_446
N6 Co3 O8 87.13(11) . 1_446
O7 Co3 O8 60.17(9) 1_446 1_446
O4 Co4 O4 180.000(1) 1_446 2
O4 Co4 O11 85.81(10) 1_446 .
O4 Co4 O11 94.19(10) 2 .
O4 Co4 O11 94.19(10) 1_446 2_446
O4 Co4 O11 85.81(10) 2 2_446
O11 Co4 O11 180.000(1) . 2_446
O4 Co4 O7 90.33(10) 1_446 1_446
O4 Co4 O7 89.67(10) 2 1_446
O11 Co4 O7 80.78(10) . 1_446
O11 Co4 O7 99.22(10) 2_446 1_446
O4 Co4 O7 89.67(10) 1_446 2
O4 Co4 O7 90.33(10) 2 2
O11 Co4 O7 99.22(10) . 2
O11 Co4 O7 80.78(10) 2_446 2
O7 Co4 O7 180.0 1_446 2
C15 N3 C12 107.3(3) . .
C15 N3 C13 126.4(3) . .
C12 N3 C13 126.1(3) . .
C15 N4 C16 105.4(3) . .
C15 N4 Co2 119.9(3) . .
C16 N4 Co2 133.8(3) . .
C26 N5 C25 117.2(3) . .
C26 N5 Co3 124.1(3) . 1_565
C25 N5 Co3 118.7(3) . 1_565
C5 N6 C1 117.3(3) . .
C5 N6 Co3 117.5(3) . .
C1 N6 Co3 124.9(3) . .
C28 O1 Co2 94.3(2) . .
C28 O1 Co1 132.3(2) . .
Co2 O1 Co1 112.10(11) . .
C28 O2 Co2 86.6(2) . .
C35 O3 Co3 127.6(2) . 2
C35 O4 Co4 129.6(3) . 1_664
C40 O5 Co1 142.4(3) . .
C40 O6 Co2 126.3(2) . 2_665
C47 O7 Co4 121.3(2) . 1_664
C47 O7 Co3 89.7(2) . 1_664
Co4 O7 Co3 92.75(10) 1_664 1_664
C47 O8 Co3 90.2(2) . 1_664
C36 O9 Co1 133.6(3) . .
C36 O10 Co2 135.8(3) . .
C49 O11 Co3 123.4(2) . .
C49 O11 Co4 128.7(2) . .
Co3 O11 Co4 96.07(11) . .
O13 C48 H48A 109.5 . .
O13 C48 H48B 109.5 . .
H48A C48 H48B 109.5 . .
O13 C48 H48C 109.5 . .
H48A C48 H48C 109.5 . .
H48B C48 H48C 109.5 . .
O13 C48 H13C 1.4 . .
H48A C48 H13C 108.8 . .
H48B C48 H13C 108.7 . .
H48C C48 H13C 110.9 . .
C48 O13 Co2 116.8(5) . .
C48 O13 H13 121.5 . .
Co2 O13 H13 121.7 . .
C48 O13 H13C 1.2 . .
Co2 O13 H13C 116.6 . .
H13 O13 H13C 121.7 . .
C48 O13 H13D 135.7 . .
Co2 O13 H13D 103.1 . .
H13 O13 H13D 25.5 . .
H13C O13 H13D 135.4 . .

loop_
_geom_bond_atom_site_label_1
_geom_bond_atom_site_label_2
_geom_bond_distance
_geom_bond_site_symmetry_2
C1 N6 1.339(5) .
C1 C2 1.395(5) .
C1 H1 0.9300 .
C2 C3 1.387(6) .
C2 H2 0.9300 .
C3 C4 1.394(5) .
C3 C6 1.493(5) .
C4 C5 1.387(5) .
C4 H4 0.9300 .
C5 N6 1.334(5) .
C5 H5 0.9300 .
C6 C11 1.388(6) .
C6 C7 1.397(5) .
C7 C8 1.388(5) .
C7 H7 0.9300 .
C8 C9 1.391(6) .
C8 H8 0.9300 .
C9 C10 1.387(6) .
C9 C12 1.481(5) .
C10 C11 1.381(5) .
C10 H10 0.9300 .
C11 H11 0.9300 .
C12 C16 1.361(6) .
C12 N3 1.384(5) .
C13 N3 1.474(5) .
C13 C14 1.498(7) .
C13 H13A 0.9700 .
C13 H13B 0.9700 .
C14 H14A 0.9600 .
C14 H14B 0.9600 .
C14 H14C 0.9600 .
C15 N4 1.323(5) .
C15 N3 1.345(5) .
C15 H15 0.9300 .
C16 N4 1.388(5) .
C16 C17 1.468(5) .
C17 C18 1.403(6) .
C17 C22 1.406(5) .
C18 C19 1.383(5) .
C18 H18 0.9300 .
C19 C20 1.399(5) .
C19 H19 0.9300 .
C20 C21 1.404(6) .
C20 C23 1.471(5) .
C21 C22 1.373(6) .
C21 H21 0.9300 .
C22 H22 0.9300 .
C23 C24 1.383(6) .
C23 C27 1.388(6) .
C24 C25 1.397(6) .
C24 H24 0.9300 .
C25 N5 1.339(5) .
C25 H25 0.9300 .
C26 N5 1.337(5) .
C26 C27 1.390(5) .
C26 H26 0.9300 .
C27 H27 0.9300 .
C28 O2 1.262(4) .
C28 O1 1.296(4) .
C28 C29 1.476(5) .
C29 C34 1.383(5) .
C29 C30 1.405(5) .
C30 C31 1.378(5) .
C30 H30 0.9300 .
C31 C32 1.389(5) .
C31 H31 0.9300 .
C32 C33 1.399(5) .
C32 C35 1.499(5) .
C33 C34 1.375(5) .
C33 H33 0.9300 .
C34 H34 0.9300 .
C35 O3 1.259(4) .
C35 O4 1.264(4) .
C36 O10 1.255(5) .
C36 O9 1.260(5) .
C36 C37 1.516(5) .
C37 C39 1.393(6) .
C37 C38 1.395(6) .
C38 C39 1.380(5) 2_765
C38 H38 0.9300 .
C39 C38 1.380(5) 2_765
C39 H39 0.9300 .
C40 O5 1.259(4) .
C40 O6 1.275(5) .
C40 C41 1.512(5) .
C41 C46 1.387(5) .
C41 C42 1.400(5) .
C42 C43 1.377(5) .
C42 H42 0.9300 .
C43 C44 1.393(5) .
C43 H43 0.9300 .
C44 C45 1.393(5) .
C44 C47 1.498(5) .
C45 C46 1.371(5) .
C45 H45 0.9300 .
C46 H46 0.9300 .
C47 O8 1.248(4) .
C47 O7 1.295(4) .
C49 O12 1.232(5) .
C49 O11 1.299(5) .
C49 C50 1.513(6) .
C50 H50A 0.9600 .
C50 H50B 0.9600 .
C50 H50C 0.9600 .
Co1 O5 2.033(2) 2_665
Co1 O5 2.033(2) .
Co1 O9 2.110(2) .
Co1 O9 2.110(2) 2_665
Co1 O1 2.180(2) .
Co1 O1 2.180(2) 2_665
Co2 O10 2.017(3) .
Co2 O6 2.030(3) 2_665
Co2 O1 2.109(3) .
Co2 O13 2.130(3) .
Co2 N4 2.131(3) .
Co2 O2 2.300(3) .
Co3 O3 2.035(3) 2
Co3 O11 2.091(3) .
Co3 N5 2.107(3) 1_545
Co3 N6 2.149(3) .
Co3 O7 2.187(3) 1_446
Co3 O8 2.204(3) 1_446
Co4 O4 2.020(2) 1_446
Co4 O4 2.020(2) 2
Co4 O11 2.107(2) .
Co4 O11 2.107(2) 2_446
Co4 O7 2.125(2) 1_446
Co4 O7 2.125(2) 2
N5 Co3 2.107(3) 1_565
O3 Co3 2.035(3) 2
O4 Co4 2.020(2) 1_664
O6 Co2 2.030(3) 2_665
O7 Co4 2.125(2) 1_664
O7 Co3 2.187(3) 1_664
O8 Co3 2.204(3) 1_664
C48 O13 1.558(12) .
C48 H48A 0.9600 .
C48 H48B 0.9600 .
C48 H48C 0.9600 .
C48 H13C 0.7065 .
O13 H13 0.9300 .
O13 H13C 0.8519 .
O13 H13D 0.8456 .

loop_
_geom_torsion_atom_site_label_1
_geom_torsion_atom_site_label_2
_geom_torsion_atom_site_label_3
_geom_torsion_atom_site_label_4
_geom_torsion
_geom_torsion_site_symmetry_1
_geom_torsion_site_symmetry_4
N6 C1 C2 C3 0.7(6) . .
C1 C2 C3 C4 -1.9(6) . .
C1 C2 C3 C6 178.5(4) . .
C2 C3 C4 C5 2.0(6) . .
C6 C3 C4 C5 -178.4(4) . .
C3 C4 C5 N6 -1.0(6) . .
C2 C3 C6 C11 154.2(4) . .
C4 C3 C6 C11 -25.4(6) . .
C2 C3 C6 C7 -27.9(6) . .
C4 C3 C6 C7 152.5(4) . .
C11 C6 C7 C8 -0.9(6) . .
C3 C6 C7 C8 -178.7(4) . .
C6 C7 C8 C9 0.8(6) . .
C7 C8 C9 C10 -0.2(6) . .
C7 C8 C9 C12 -178.3(4) . .
C8 C9 C10 C11 -0.3(6) . .
C12 C9 C10 C11 177.8(4) . .
C9 C10 C11 C6 0.3(6) . .
C7 C6 C11 C10 0.4(6) . .
C3 C6 C11 C10 178.2(4) . .
C10 C9 C12 C16 -81.6(6) . .
C8 C9 C12 C16 96.4(6) . .
C10 C9 C12 N3 98.3(5) . .
C8 C9 C12 N3 -83.6(6) . .
N3 C12 C16 N4 -0.2(5) . .
C9 C12 C16 N4 179.8(5) . .
N3 C12 C16 C17 177.5(4) . .
C9 C12 C16 C17 -2.5(8) . .
C12 C16 C17 C18 -131.5(5) . .
N4 C16 C17 C18 45.9(6) . .
C12 C16 C17 C22 50.2(7) . .
N4 C16 C17 C22 -132.4(5) . .
C22 C17 C18 C19 -1.1(6) . .
C16 C17 C18 C19 -179.5(4) . .
C17 C18 C19 C20 1.1(6) . .
C18 C19 C20 C21 -0.6(6) . .
C18 C19 C20 C23 178.0(4) . .
C19 C20 C21 C22 0.2(7) . .
C23 C20 C21 C22 -178.4(5) . .
C20 C21 C22 C17 -0.3(8) . .
C18 C17 C22 C21 0.7(7) . .
C16 C17 C22 C21 179.1(5) . .
C19 C20 C23 C24 32.8(6) . .
C21 C20 C23 C24 -148.7(5) . .
C19 C20 C23 C27 -146.6(4) . .
C21 C20 C23 C27 32.0(6) . .
C27 C23 C24 C25 -1.1(6) . .
C20 C23 C24 C25 179.5(4) . .
C23 C24 C25 N5 -0.7(7) . .
C24 C23 C27 C26 1.4(6) . .
C20 C23 C27 C26 -179.2(4) . .
N5 C26 C27 C23 0.1(6) . .
O2 C28 C29 C34 165.7(3) . .
O1 C28 C29 C34 -11.2(5) . .
O2 C28 C29 C30 -14.1(5) . .
O1 C28 C29 C30 168.9(3) . .
C34 C29 C30 C31 4.0(6) . .
C28 C29 C30 C31 -176.2(3) . .
C29 C30 C31 C32 -3.0(6) . .
C30 C31 C32 C33 -0.2(6) . .
C30 C31 C32 C35 177.4(4) . .
C31 C32 C33 C34 2.6(6) . .
C35 C32 C33 C34 -175.0(3) . .
C32 C33 C34 C29 -1.7(6) . .
C30 C29 C34 C33 -1.6(6) . .
C28 C29 C34 C33 178.6(3) . .
C31 C32 C35 O3 161.0(4) . .
C33 C32 C35 O3 -21.4(5) . .
C31 C32 C35 O4 -18.2(5) . .
C33 C32 C35 O4 159.4(4) . .
O10 C36 C37 C39 -167.7(4) . .
O9 C36 C37 C39 12.1(5) . .
O10 C36 C37 C38 12.6(5) . .
O9 C36 C37 C38 -167.7(4) . .
C39 C37 C38 C39 -0.2(7) . 2_765
C36 C37 C38 C39 179.6(4) . 2_765
C38 C37 C39 C38 0.2(7) . 2_765
C36 C37 C39 C38 -179.6(4) . 2_765
O5 C40 C41 C46 150.8(4) . .
O6 C40 C41 C46 -30.1(5) . .
O5 C40 C41 C42 -26.0(5) . .
O6 C40 C41 C42 153.1(4) . .
C46 C41 C42 C43 1.2(6) . .
C40 C41 C42 C43 178.1(3) . .
C41 C42 C43 C44 -2.5(6) . .
C42 C43 C44 C45 2.5(6) . .
C42 C43 C44 C47 -174.8(3) . .
C43 C44 C45 C46 -1.2(6) . .
C47 C44 C45 C46 176.2(4) . .
C44 C45 C46 C41 -0.1(6) . .
C42 C41 C46 C45 0.1(6) . .
C40 C41 C46 C45 -176.8(4) . .
C45 C44 C47 O8 174.7(4) . .
C43 C44 C47 O8 -8.0(6) . .
C45 C44 C47 O7 -5.6(5) . .
C43 C44 C47 O7 171.7(3) . .
N4 C15 N3 C12 -0.6(6) . .
N4 C15 N3 C13 -175.2(4) . .
C16 C12 N3 C15 0.4(5) . .
C9 C12 N3 C15 -179.5(4) . .
C16 C12 N3 C13 175.1(4) . .
C9 C12 N3 C13 -4.8(7) . .
C14 C13 N3 C15 88.9(5) . .
C14 C13 N3 C12 -84.9(6) . .
N3 C15 N4 C16 0.5(5) . .
N3 C15 N4 Co2 171.5(3) . .
C12 C16 N4 C15 -0.2(5) . .
C17 C16 N4 C15 -178.0(4) . .
C12 C16 N4 Co2 -169.4(3) . .
C17 C16 N4 Co2 12.7(7) . .
O10 Co2 N4 C15 -8.0(6) . .
O6 Co2 N4 C15 -150.5(3) 2_665 .
O1 Co2 N4 C15 106.6(3) . .
O13 Co2 N4 C15 -60.8(4) . .
O2 Co2 N4 C15 48.3(3) . .
O10 Co2 N4 C16 160.1(4) . .
O6 Co2 N4 C16 17.5(4) 2_665 .
O1 Co2 N4 C16 -85.4(4) . .
O13 Co2 N4 C16 107.2(4) . .
O2 Co2 N4 C16 -143.6(4) . .
C27 C26 N5 C25 -1.9(6) . .
C27 C26 N5 Co3 178.9(3) . 1_565
C24 C25 N5 C26 2.2(6) . .
C24 C25 N5 Co3 -178.5(3) . 1_565
C4 C5 N6 C1 -0.3(6) . .
C4 C5 N6 Co3 173.8(3) . .
C2 C1 N6 C5 0.4(6) . .
C2 C1 N6 Co3 -173.2(3) . .
O3 Co3 N6 C5 -158.0(3) 2 .
O11 Co3 N6 C5 133.0(10) . .
N5 Co3 N6 C5 -65.5(3) 1_545 .
O7 Co3 N6 C5 105.1(3) 1_446 .
O8 Co3 N6 C5 45.4(3) 1_446 .
O3 Co3 N6 C1 15.6(3) 2 .
O11 Co3 N6 C1 -53.4(12) . .
N5 Co3 N6 C1 108.1(3) 1_545 .
O7 Co3 N6 C1 -81.3(3) 1_446 .
O8 Co3 N6 C1 -141.0(3) 1_446 .
O2 C28 O1 Co2 -8.0(3) . .
C29 C28 O1 Co2 169.1(3) . .
O2 C28 O1 Co1 117.3(3) . .
C29 C28 O1 Co1 -65.6(4) . .
O10 Co2 O1 C28 88.5(2) . .
O6 Co2 O1 C28 -175.9(2) 2_665 .
O13 Co2 O1 C28 23.0(7) . .
N4 Co2 O1 C28 -72.1(2) . .
O2 Co2 O1 C28 4.43(19) . .
O10 Co2 O1 Co1 -50.78(13) . .
O6 Co2 O1 Co1 44.78(13) 2_665 .
O13 Co2 O1 Co1 -116.4(6) . .
N4 Co2 O1 Co1 148.58(12) . .
O2 Co2 O1 Co1 -134.90(14) . .
O5 Co1 O1 C28 -164.2(3) 2_665 .
O5 Co1 O1 C28 15.8(3) . .
O9 Co1 O1 C28 -69.7(3) . .
O9 Co1 O1 C28 110.3(3) 2_665 .
O1 Co1 O1 C28 34(100) 2_665 .
O5 Co1 O1 Co2 -45.59(12) 2_665 .
O5 Co1 O1 Co2 134.41(12) . .
O9 Co1 O1 Co2 48.85(12) . .
O9 Co1 O1 Co2 -131.15(12) 2_665 .
O1 Co1 O1 Co2 153(100) 2_665 .
O1 C28 O2 Co2 7.3(3) . .
C29 C28 O2 Co2 -169.6(3) . .
O10 Co2 O2 C28 -100.8(2) . .
O6 Co2 O2 C28 -5.5(4) 2_665 .
O1 Co2 O2 C28 -4.5(2) . .
O13 Co2 O2 C28 179.7(2) . .
N4 Co2 O2 C28 96.8(2) . .
O4 C35 O3 Co3 -1.4(6) . 2
C32 C35 O3 Co3 179.5(2) . 2
O3 C35 O4 Co4 19.4(6) . 1_664
C32 C35 O4 Co4 -161.4(2) . 1_664
O6 C40 O5 Co1 17.1(7) . .
C41 C40 O5 Co1 -163.9(3) . .
O5 Co1 O5 C40 69(100) 2_665 .
O9 Co1 O5 C40 -127.9(4) . .
O9 Co1 O5 C40 52.1(4) 2_665 .
O1 Co1 O5 C40 140.0(4) . .
O1 Co1 O5 C40 -40.0(4) 2_665 .
O5 C40 O6 Co2 -2.1(6) . 2_665
C41 C40 O6 Co2 178.9(2) . 2_665
O8 C47 O7 Co4 96.5(3) . 1_664
C44 C47 O7 Co4 -83.2(4) . 1_664
O8 C47 O7 Co3 3.5(3) . 1_664
C44 C47 O7 Co3 -176.2(3) . 1_664
O7 C47 O8 Co3 -3.5(3) . 1_664
C44 C47 O8 Co3 176.2(3) . 1_664
O10 C36 O9 Co1 -4.1(6) . .
C37 C36 O9 Co1 176.2(2) . .
O5 Co1 O9 C36 65.7(3) 2_665 .
O5 Co1 O9 C36 -114.3(3) . .
O9 Co1 O9 C36 -101(100) 2_665 .
O1 Co1 O9 C36 -22.9(3) . .
O1 Co1 O9 C36 157.1(3) 2_665 .
O9 C36 O10 Co2 1.2(7) . .
C37 C36 O10 Co2 -179.1(3) . .
O6 Co2 O10 C36 -73.6(4) 2_665 .
O1 Co2 O10 C36 28.2(4) . .
O13 Co2 O10 C36 -163.4(4) . .
N4 Co2 O10 C36 143.0(4) . .
O2 Co2 O10 C36 87.6(4) . .
O12 C49 O11 Co3 -2.1(5) . .
C50 C49 O11 Co3 179.2(3) . .
O12 C49 O11 Co4 -135.8(3) . .
C50 C49 O11 Co4 45.5(5) . .
O3 Co3 O11 C49 142.0(3) 2 .
N5 Co3 O11 C49 49.6(3) 1_545 .
N6 Co3 O11 C49 -149.2(10) . .
O7 Co3 O11 C49 -120.9(3) 1_446 .
O8 Co3 O11 C49 -61.8(3) 1_446 .
O3 Co3 O11 Co4 -72.62(11) 2 .
N5 Co3 O11 Co4 -164.98(11) 1_545 .
N6 Co3 O11 Co4 -3.7(11) . .
O7 Co3 O11 Co4 24.55(10) 1_446 .
O8 Co3 O11 Co4 83.59(10) 1_446 .
O4 Co4 O11 C49 26.3(3) 1_446 .
O4 Co4 O11 C49 -153.7(3) 2 .
O11 Co4 O11 C49 -134(100) 2_446 .
O7 Co4 O11 C49 117.4(3) 1_446 .
O7 Co4 O11 C49 -62.6(3) 2 .
O4 Co4 O11 Co3 -116.25(11) 1_446 .
O4 Co4 O11 Co3 63.75(11) 2 .
O11 Co4 O11 Co3 83(100) 2_446 .
O7 Co4 O11 Co3 -25.23(10) 1_446 .
O7 Co4 O11 Co3 154.77(10) 2 .
O10 Co2 O13 C48 49.0(5) . .
O6 Co2 O13 C48 -45.6(5) 2_665 .
O1 Co2 O13 C48 115.9(7) . .
N4 Co2 O13 C48 -148.0(6) . .
O2 Co2 O13 C48 132.7(5) . .

loop_
_platon_squeeze_void_nr
_platon_squeeze_void_average_x
_platon_squeeze_void_average_y
_platon_squeeze_void_average_z
_platon_squeeze_void_volume
_platon_squeeze_void_count_electrons
_platon_squeeze_void_content
1 -0.004 0.000 0.003 1094 352 ' '
